data_1507885
loop_
_publ_author_name
'Li, Liang'
'Zhao, Mi-Na'
'Ren, Zhi-Hui'
'Li, Jian-Li'
'Guan, Zheng-Hui'

_publ_section_title
;
 Cu(OAc)2/TFA-promoted formal [3 + 3] cycloaddition/oxidation of enamines
 and enones for synthesis of multisubstituted aromatic amines.
;
_journal_issue 13
_journal_name_full 'Organic letters'
_journal_page_first 3506
_journal_page_last 3509
_journal_paper_doi 10.1021/ol3014733
_journal_volume 14
_journal_year 2012
_chemical_formula_sum 'C22 H21 N O2'
_chemical_formula_weight 331.40
_chemical_name_systematic
; 
 ? 
;
_space_group_IT_number 14
_symmetry_cell_setting monoclinic
_symmetry_space_group_name_Hall '-P 2yn'
_symmetry_space_group_name_H-M 'P 1 21/n 1'
_atom_sites_solution_hydrogens geom
_atom_sites_solution_primary direct
_atom_sites_solution_secondary difmap
_audit_creation_method SHELXL-97
_cell_angle_alpha 90.00
_cell_angle_beta 91.785(3)
_cell_angle_gamma 90.00
_cell_formula_units_Z 4
_cell_length_a 5.8417(9)
_cell_length_b 20.184(3)
_cell_length_c 15.487(2)
_cell_measurement_reflns_used 1286
_cell_measurement_temperature 296(2)
_cell_measurement_theta_max 21.16
_cell_measurement_theta_min 2.41
_cell_volume 1825.2(5)
_computing_cell_refinement 'Bruker SAINT'
_computing_data_collection 'Bruker APEX2'
_computing_data_reduction 'Bruker SAINT'
_computing_molecular_graphics 'Bruker SHELXTL'
_computing_publication_material 'Bruker SHELXTL'
_computing_structure_refinement 'SHELXL-97 (Sheldrick, 2008)'
_computing_structure_solution 'SHELXS-97 (Sheldrick, 2008)'
_diffrn_ambient_temperature 296(2)
_diffrn_measured_fraction_theta_full 0.998
_diffrn_measured_fraction_theta_max 0.998
_diffrn_measurement_device_type 'Bruker APEX-II CCD'
_diffrn_measurement_method '\f and \w scans'
_diffrn_radiation_monochromator graphite
_diffrn_radiation_source 'fine-focus sealed tube'
_diffrn_radiation_type MoK\a
_diffrn_radiation_wavelength 0.71073
_diffrn_reflns_av_R_equivalents 0.0407
_diffrn_reflns_av_sigmaI/netI 0.0487
_diffrn_reflns_limit_h_max 6
_diffrn_reflns_limit_h_min -6
_diffrn_reflns_limit_k_max 22
_diffrn_reflns_limit_k_min -24
_diffrn_reflns_limit_l_max 16
_diffrn_reflns_limit_l_min -18
_diffrn_reflns_number 9149
_diffrn_reflns_theta_full 25.10
_diffrn_reflns_theta_max 25.10
_diffrn_reflns_theta_min 2.41
_exptl_absorpt_coefficient_mu 0.077
_exptl_absorpt_correction_T_max 0.9886
_exptl_absorpt_correction_T_min 0.9723
_exptl_absorpt_correction_type none
_exptl_crystal_density_diffrn 1.206
_exptl_crystal_density_method 'not measured'
_exptl_crystal_F_000 704
_exptl_crystal_size_max 0.37
_exptl_crystal_size_mid 0.26
_exptl_crystal_size_min 0.15
_refine_diff_density_max 0.245
_refine_diff_density_min -0.239
_refine_diff_density_rms 0.033
_refine_ls_extinction_coef 0.0160(18)
_refine_ls_extinction_expression Fc^*^=kFc[1+0.001xFc^2^\l^3^/sin(2\q)]^-1/4^
_refine_ls_extinction_method SHELXL
_refine_ls_goodness_of_fit_ref 1.030
_refine_ls_hydrogen_treatment mixed
_refine_ls_matrix_type full
_refine_ls_number_parameters 229
_refine_ls_number_reflns 3228
_refine_ls_number_restraints 0
_refine_ls_restrained_S_all 1.030
_refine_ls_R_factor_all 0.0835
_refine_ls_R_factor_gt 0.0506
_refine_ls_shift/su_max 0.008
_refine_ls_shift/su_mean 0.000
_refine_ls_structure_factor_coef Fsqd
_refine_ls_weighting_details 'calc w=1/[\s^2^(Fo^2^)+(0.0516P)^2^+0.2296P] where P=(Fo^2^+2Fc^2^)/3'
_refine_ls_weighting_scheme calc
_refine_ls_wR_factor_gt 0.1142
_refine_ls_wR_factor_ref 0.1296
_reflns_number_gt 2094
_reflns_number_total 3228
_reflns_threshold_expression >2sigma(I)
_cod_data_source_file ol3014733_si_002.cif
_cod_data_source_block xb4446_0m
_cod_depositor_comments
;
The following automatic conversions were performed:

'_symmetry_cell_setting' value 'Monoclinic' changed to 'monoclinic'
according to /home/saulius/struct/CIF-dictionaries/cif_core.dic
dictionary named 'cif_core.dic' version 2.4.1 from 2010-06-29.

Automatic conversion script
Id: cif_fix_values 1891 2012-01-12 08:04:46Z andrius 

 Adding full bibliography for 1507885--1507887.cif.
;
_cod_original_cell_volume 1825.1(5)
_cod_original_sg_symbol_H-M P2(1)/n
_cod_database_code 1507885

loop_
_symmetry_equiv_pos_as_xyz
'x, y, z'
'-x+1/2, y+1/2, -z+1/2'
'-x, -y, -z'
'x-1/2, -y-1/2, z-1/2'

loop_
_atom_site_label
_atom_site_type_symbol
_atom_site_fract_x
_atom_site_fract_y
_atom_site_fract_z
_atom_site_U_iso_or_equiv
_atom_site_adp_type
_atom_site_occupancy
_atom_site_symmetry_multiplicity
_atom_site_calc_flag
_atom_site_refinement_flags
N1 N 0.3328(3) 0.08761(9) 0.86534(11) 0.0547(5) Uani 1 1 d .
H1B H 0.3947 0.1224 0.8880 0.066 Uiso 1 1 calc R
O1 O 0.5530(3) 0.20369(8) 0.81824(11) 0.0675(5) Uani 1 1 d .
O2 O 0.8858(2) 0.17212(7) 0.76597(9) 0.0532(4) Uani 1 1 d .
C1 C -0.0883(4) 0.12644(13) 1.00503(16) 0.0637(7) Uani 1 1 d .
H1 H -0.1934 0.1315 0.9591 0.076 Uiso 1 1 calc R
C2 C -0.1289(5) 0.15696(13) 1.08312(19) 0.0715(8) Uani 1 1 d .
H2 H -0.2600 0.1825 1.0892 0.086 Uiso 1 1 calc R
C3 C 0.0221(5) 0.14975(13) 1.15086(17) 0.0682(8) Uani 1 1 d .
H3 H -0.0044 0.1705 1.2032 0.082 Uiso 1 1 calc R
C4 C 0.2141(5) 0.11167(15) 1.14154(17) 0.0762(8) Uani 1 1 d .
H4 H 0.3174 0.1062 1.1879 0.091 Uiso 1 1 calc R
C5 C 0.2542(4) 0.08158(13) 1.06376(17) 0.0664(7) Uani 1 1 d .
H5 H 0.3851 0.0559 1.0582 0.080 Uiso 1 1 calc R
C6 C 0.1052(4) 0.08870(10) 0.99421(14) 0.0486(6) Uani 1 1 d .
C7 C 0.1487(4) 0.05481(11) 0.90983(14) 0.0585(7) Uani 1 1 d .
H7A H 0.1896 0.0089 0.9205 0.070 Uiso 1 1 calc R
H7B H 0.0102 0.0556 0.8736 0.070 Uiso 1 1 calc R
C8 C 0.4107(4) 0.06454(10) 0.78799(13) 0.0450(5) Uani 1 1 d .
C9 C 0.5733(3) 0.10134(10) 0.74147(13) 0.0406(5) Uani 1 1 d .
C10 C 0.6506(3) 0.07674(9) 0.66232(13) 0.0418(5) Uani 1 1 d .
C11 C 0.5766(4) 0.01482(10) 0.63393(14) 0.0516(6) Uani 1 1 d .
H11 H 0.6313 -0.0019 0.5826 0.062 Uiso 1 1 calc R
C12 C 0.4237(4) -0.02265(10) 0.68002(14) 0.0530(6) Uani 1 1 d .
C13 C 0.3413(4) 0.00282(10) 0.75539(13) 0.0506(6) Uani 1 1 d .
H13 H 0.2360 -0.0218 0.7857 0.061 Uiso 1 1 calc R
C14 C 0.6637(4) 0.16403(10) 0.77834(13) 0.0433(5) Uani 1 1 d .
C15 C 0.9823(4) 0.23555(12) 0.79041(17) 0.0710(8) Uani 1 1 d .
H15A H 0.8962 0.2703 0.7622 0.106 Uiso 1 1 calc R
H15B H 1.1387 0.2376 0.7734 0.106 Uiso 1 1 calc R
H15C H 0.9762 0.2409 0.8519 0.106 Uiso 1 1 calc R
C16 C 0.3417(5) -0.08913(12) 0.64673(16) 0.0778(9) Uani 1 1 d .
H16A H 0.4710 -0.1176 0.6387 0.117 Uiso 1 1 calc R
H16B H 0.2596 -0.0833 0.5926 0.117 Uiso 1 1 calc R
H16C H 0.2423 -0.1088 0.6878 0.117 Uiso 1 1 calc R
C17 C 0.7956(4) 0.11695(10) 0.60480(13) 0.0430(5) Uani 1 1 d .
C18 C 1.0001(4) 0.09213(12) 0.57525(15) 0.0561(6) Uani 1 1 d .
H18 H 1.0498 0.0503 0.5928 0.067 Uiso 1 1 calc R
C19 C 1.1307(4) 0.12890(14) 0.52001(16) 0.0675(7) Uani 1 1 d .
H19 H 1.2688 0.1120 0.5014 0.081 Uiso 1 1 calc R
C20 C 1.0580(5) 0.19022(14) 0.49244(16) 0.0683(7) Uani 1 1 d .
H20 H 1.1454 0.2146 0.4546 0.082 Uiso 1 1 calc R
C21 C 0.8558(5) 0.21540(12) 0.52100(15) 0.0601(7) Uani 1 1 d .
H21 H 0.8065 0.2571 0.5027 0.072 Uiso 1 1 calc R
C22 C 0.7250(4) 0.17907(10) 0.57685(13) 0.0498(6) Uani 1 1 d .
H22 H 0.5881 0.1965 0.5959 0.060 Uiso 1 1 calc R

loop_
_atom_site_aniso_label
_atom_site_aniso_U_11
_atom_site_aniso_U_22
_atom_site_aniso_U_33
_atom_site_aniso_U_23
_atom_site_aniso_U_13
_atom_site_aniso_U_12
N1 0.0633(13) 0.0520(12) 0.0497(11) -0.0052(9) 0.0153(10) -0.0179(10)
O1 0.0583(11) 0.0542(10) 0.0912(13) -0.0240(9) 0.0223(10) -0.0094(8)
O2 0.0426(9) 0.0553(10) 0.0617(10) -0.0070(7) 0.0016(7) -0.0069(7)
C1 0.0607(17) 0.0748(18) 0.0557(16) 0.0166(13) 0.0014(13) 0.0063(14)
C2 0.0618(18) 0.0768(19) 0.077(2) 0.0126(15) 0.0181(15) 0.0134(14)
C3 0.079(2) 0.0691(18) 0.0576(17) -0.0037(13) 0.0199(16) -0.0076(15)
C4 0.079(2) 0.092(2) 0.0566(17) -0.0021(15) -0.0098(15) 0.0032(17)
C5 0.0539(16) 0.0735(18) 0.0716(18) -0.0027(14) -0.0011(14) 0.0099(13)
C6 0.0464(14) 0.0484(13) 0.0514(14) 0.0095(10) 0.0074(11) -0.0086(11)
C7 0.0678(17) 0.0531(14) 0.0552(14) 0.0024(11) 0.0131(12) -0.0157(12)
C8 0.0503(14) 0.0431(12) 0.0415(12) 0.0030(10) 0.0000(10) -0.0023(10)
C9 0.0423(13) 0.0374(11) 0.0421(12) 0.0030(9) -0.0002(10) 0.0012(9)
C10 0.0454(13) 0.0379(12) 0.0421(12) 0.0036(9) 0.0004(10) 0.0043(9)
C11 0.0687(16) 0.0419(13) 0.0442(13) -0.0017(10) 0.0051(11) 0.0040(11)
C12 0.0717(17) 0.0407(13) 0.0462(13) 0.0027(10) -0.0052(12) -0.0051(11)
C13 0.0621(16) 0.0414(13) 0.0482(13) 0.0047(10) 0.0014(11) -0.0098(11)
C14 0.0425(13) 0.0445(13) 0.0428(12) 0.0019(10) 0.0029(10) -0.0028(10)
C15 0.0590(17) 0.0627(17) 0.091(2) -0.0045(14) -0.0035(14) -0.0214(13)
C16 0.123(3) 0.0473(15) 0.0634(17) -0.0062(12) 0.0051(16) -0.0231(15)
C17 0.0472(13) 0.0431(12) 0.0386(11) -0.0010(9) 0.0009(10) -0.0005(10)
C18 0.0551(16) 0.0547(14) 0.0586(15) -0.0018(11) 0.0055(13) 0.0064(12)
C19 0.0539(16) 0.0775(19) 0.0721(17) -0.0087(14) 0.0184(14) -0.0049(14)
C20 0.076(2) 0.0685(18) 0.0619(16) 0.0019(13) 0.0183(14) -0.0207(15)
C21 0.0752(19) 0.0471(14) 0.0579(15) 0.0073(11) 0.0012(14) -0.0107(13)
C22 0.0542(15) 0.0438(13) 0.0514(13) -0.0001(10) 0.0025(11) 0.0028(11)

loop_
_atom_type_symbol
_atom_type_description
_atom_type_scat_dispersion_real
_atom_type_scat_dispersion_imag
_atom_type_scat_source
C C 0.0033 0.0016 'International Tables Vol C Tables 4.2.6.8 and 6.1.1.4'
H H 0.0000 0.0000 'International Tables Vol C Tables 4.2.6.8 and 6.1.1.4'
N N 0.0061 0.0033 'International Tables Vol C Tables 4.2.6.8 and 6.1.1.4'
O O 0.0106 0.0060 'International Tables Vol C Tables 4.2.6.8 and 6.1.1.4'

loop_
_geom_angle_atom_site_label_1
_geom_angle_atom_site_label_2
_geom_angle_atom_site_label_3
_geom_angle
C8 N1 C7 121.86(18)
C8 N1 H1B 119.1
C7 N1 H1B 119.1
C14 O2 C15 116.51(18)
C6 C1 C2 121.1(2)
C6 C1 H1 119.5
C2 C1 H1 119.5
C3 C2 C1 120.2(3)
C3 C2 H2 119.9
C1 C2 H2 119.9
C2 C3 C4 119.5(2)
C2 C3 H3 120.2
C4 C3 H3 120.2
C3 C4 C5 120.1(3)
C3 C4 H4 119.9
C5 C4 H4 119.9
C6 C5 C4 121.3(2)
C6 C5 H5 119.3
C4 C5 H5 119.3
C5 C6 C1 117.8(2)
C5 C6 C7 121.0(2)
C1 C6 C7 121.3(2)
N1 C7 C6 110.62(18)
N1 C7 H7A 109.5
C6 C7 H7A 109.5
N1 C7 H7B 109.5
C6 C7 H7B 109.5
H7A C7 H7B 108.1
N1 C8 C13 121.03(19)
N1 C8 C9 120.62(18)
C13 C8 C9 118.26(19)
C10 C9 C8 119.63(18)
C10 C9 C14 121.13(18)
C8 C9 C14 119.22(18)
C11 C10 C9 119.15(19)
C11 C10 C17 118.57(18)
C9 C10 C17 122.13(18)
C12 C11 C10 121.8(2)
C12 C11 H11 119.1
C10 C11 H11 119.1
C13 C12 C11 118.8(2)
C13 C12 C16 120.4(2)
C11 C12 C16 120.8(2)
C12 C13 C8 122.3(2)
C12 C13 H13 118.9
C8 C13 H13 118.9
O1 C14 O2 122.16(19)
O1 C14 C9 125.0(2)
O2 C14 C9 112.84(19)
O2 C15 H15A 109.5
O2 C15 H15B 109.5
H15A C15 H15B 109.5
O2 C15 H15C 109.5
H15A C15 H15C 109.5
H15B C15 H15C 109.5
C12 C16 H16A 109.5
C12 C16 H16B 109.5
H16A C16 H16B 109.5
C12 C16 H16C 109.5
H16A C16 H16C 109.5
H16B C16 H16C 109.5
C22 C17 C18 118.4(2)
C22 C17 C10 120.72(19)
C18 C17 C10 120.85(19)
C19 C18 C17 120.6(2)
C19 C18 H18 119.7
C17 C18 H18 119.7
C20 C19 C18 120.4(2)
C20 C19 H19 119.8
C18 C19 H19 119.8
C21 C20 C19 119.7(2)
C21 C20 H20 120.2
C19 C20 H20 120.2
C20 C21 C22 120.3(2)
C20 C21 H21 119.9
C22 C21 H21 119.9
C21 C22 C17 120.7(2)
C21 C22 H22 119.7
C17 C22 H22 119.7

loop_
_geom_bond_atom_site_label_1
_geom_bond_atom_site_label_2
_geom_bond_distance
N1 C8 1.376(3)
N1 C7 1.454(3)
N1 H1B 0.8600
O1 C14 1.211(2)
O2 C14 1.328(2)
O2 C15 1.444(3)
C1 C6 1.378(3)
C1 C2 1.384(4)
C1 H1 0.9300
C2 C3 1.358(4)
C2 H2 0.9300
C3 C4 1.371(4)
C3 H3 0.9300
C4 C5 1.376(3)
C4 H4 0.9300
C5 C6 1.371(3)
C5 H5 0.9300
C6 C7 1.504(3)
C7 H7A 0.9700
C7 H7B 0.9700
C8 C13 1.399(3)
C8 C9 1.420(3)
C9 C10 1.410(3)
C9 C14 1.479(3)
C10 C11 1.389(3)
C10 C17 1.489(3)
C11 C12 1.385(3)
C11 H11 0.9300
C12 C13 1.376(3)
C12 C16 1.510(3)
C13 H13 0.9300
C15 H15A 0.9600
C15 H15B 0.9600
C15 H15C 0.9600
C16 H16A 0.9600
C16 H16B 0.9600
C16 H16C 0.9600
C17 C22 1.385(3)
C17 C18 1.386(3)
C18 C19 1.380(3)
C18 H18 0.9300
C19 C20 1.372(4)
C19 H19 0.9300
C20 C21 1.372(3)
C20 H20 0.9300
C21 C22 1.382(3)
C21 H21 0.9300
C22 H22 0.9300

loop_
_geom_torsion_atom_site_label_1
_geom_torsion_atom_site_label_2
_geom_torsion_atom_site_label_3
_geom_torsion_atom_site_label_4
_geom_torsion
C6 C1 C2 C3 -0.4(4)
C1 C2 C3 C4 -0.5(4)
C2 C3 C4 C5 0.7(4)
C3 C4 C5 C6 0.0(4)
C4 C5 C6 C1 -0.8(4)
C4 C5 C6 C7 -179.1(2)
C2 C1 C6 C5 1.0(4)
C2 C1 C6 C7 179.3(2)
C8 N1 C7 C6 177.6(2)
C5 C6 C7 N1 -74.0(3)
C1 C6 C7 N1 107.8(2)
C7 N1 C8 C13 -10.1(3)
C7 N1 C8 C9 173.3(2)
N1 C8 C9 C10 -179.95(19)
C13 C8 C9 C10 3.3(3)
N1 C8 C9 C14 1.8(3)
C13 C8 C9 C14 -174.95(19)
C8 C9 C10 C11 -4.0(3)
C14 C9 C10 C11 174.26(19)
C8 C9 C10 C17 171.47(18)
C14 C9 C10 C17 -10.3(3)
C9 C10 C11 C12 1.9(3)
C17 C10 C11 C12 -173.7(2)
C10 C11 C12 C13 0.8(3)
C10 C11 C12 C16 178.6(2)
C11 C12 C13 C8 -1.5(3)
C16 C12 C13 C8 -179.2(2)
N1 C8 C13 C12 -177.3(2)
C9 C8 C13 C12 -0.6(3)
C15 O2 C14 O1 -9.5(3)
C15 O2 C14 C9 172.64(18)
C10 C9 C14 O1 144.5(2)
C8 C9 C14 O1 -37.3(3)
C10 C9 C14 O2 -37.8(3)
C8 C9 C14 O2 140.48(19)
C11 C10 C17 C22 120.6(2)
C9 C10 C17 C22 -54.9(3)
C11 C10 C17 C18 -56.9(3)
C9 C10 C17 C18 127.7(2)
C22 C17 C18 C19 0.6(3)
C10 C17 C18 C19 178.2(2)
C17 C18 C19 C20 -1.0(4)
C18 C19 C20 C21 0.9(4)
C19 C20 C21 C22 -0.4(4)
C20 C21 C22 C17 0.0(3)
C18 C17 C22 C21 -0.1(3)
C10 C17 C22 C21 -177.7(2)

loop_
_cod_related_entry_id
_cod_related_entry_code
_cod_related_entry_database
1 30651949 ChemSpider
